data_4511727
loop_
_publ_author_name
'Vologzhanina, Anna V.'
'Golovanov, Alexandr A.'
'Gusev, Dmitry M.'
'Odin, Ivan S.'
'Apreyan, Ruben A.'
'Suponitsky, Kyrill Yu.'

_publ_section_title
;
 Intermolecular Interactions and Second-Harmonic Generation Properties of
 (E)-1,5-Diarylpentenyn-1-ones
;
_journal_issue 9
_journal_name_full 'Crystal Growth &amp; Design'
_journal_page_first 4402
_journal_paper_doi 10.1021/cg500512e
_journal_volume 14
_journal_year 2014
_chemical_formula_moiety 'C19 H16 O'
_chemical_formula_sum 'C19 H16 O'
_chemical_formula_weight 260.32
_chemical_name_systematic
; 
(E)-1,5-Bis(4-methylphenyl)-pent-2-en-4-yn-1-one 
;
_space_group_IT_number 14
_symmetry_cell_setting monoclinic
_symmetry_space_group_name_Hall '-P 2ybc'
_symmetry_space_group_name_H-M 'P 1 21/c 1'
_atom_sites_solution_hydrogens geom
_atom_sites_solution_primary direct
_atom_sites_solution_secondary difmap
_audit_creation_method SHELXL-97
_cell_angle_alpha 90.00
_cell_angle_beta 92.678(2)
_cell_angle_gamma 90.00
_cell_formula_units_Z 4
_cell_length_a 15.1646(5)
_cell_length_b 5.5972(2)
_cell_length_c 16.6520(5)
_cell_measurement_reflns_used 5187
_cell_measurement_temperature 100(2)
_cell_measurement_theta_max 70.96
_cell_measurement_theta_min 2.92
_cell_volume 1411.87(8)
_computing_cell_refinement 'APEX2 (Bruker, 2005)'
_computing_data_collection 'APEX2 (Bruker, 2005)'
_computing_data_reduction 'APEX2 (Bruker, 2005)'
_computing_molecular_graphics 'SHELXTL ver. 5.1 (Sheldrick, 2008)'
_computing_publication_material 'SHELXTL ver. 5.1 (Sheldrick, 2008)'
_computing_structure_refinement 'SHELXTL ver. 5.1 (Sheldrick, 2008)'
_computing_structure_solution 'SHELXTL ver. 5.1 (Sheldrick, 2008)'
_diffrn_ambient_temperature 100(2)
_diffrn_measured_fraction_theta_full 0.989
_diffrn_measured_fraction_theta_max 0.989
_diffrn_measurement_device_type 'Bruker APEX-II CCD'
_diffrn_measurement_method '\f and \w scans'
_diffrn_radiation_monochromator graphite
_diffrn_radiation_source 'microfocus tube with multilayer optics'
_diffrn_radiation_type CuK\a
_diffrn_radiation_wavelength 1.54178
_diffrn_reflns_av_R_equivalents 0.0528
_diffrn_reflns_av_sigmaI/netI 0.0415
_diffrn_reflns_limit_h_max 17
_diffrn_reflns_limit_h_min -17
_diffrn_reflns_limit_k_max 6
_diffrn_reflns_limit_k_min -6
_diffrn_reflns_limit_l_max 19
_diffrn_reflns_limit_l_min -19
_diffrn_reflns_number 11390
_diffrn_reflns_theta_full 65.00
_diffrn_reflns_theta_max 65.00
_diffrn_reflns_theta_min 2.92
_diffrn_standards_number 0
_exptl_absorpt_coefficient_mu 0.573
_exptl_absorpt_correction_type none
_exptl_crystal_colour colourless
_exptl_crystal_density_diffrn 1.225
_exptl_crystal_density_method 'not measured'
_exptl_crystal_description plate
_exptl_crystal_F_000 552
_exptl_crystal_size_max 0.28
_exptl_crystal_size_mid 0.12
_exptl_crystal_size_min 0.03
_refine_diff_density_max 0.159
_refine_diff_density_min -0.153
_refine_diff_density_rms 0.035
_refine_ls_extinction_method none
_refine_ls_goodness_of_fit_ref 1.000
_refine_ls_hydrogen_treatment constr
_refine_ls_matrix_type full
_refine_ls_number_parameters 183
_refine_ls_number_reflns 2377
_refine_ls_number_restraints 0
_refine_ls_restrained_S_all 1.000
_refine_ls_R_factor_all 0.0426
_refine_ls_R_factor_gt 0.0363
_refine_ls_shift/su_max 0.001
_refine_ls_shift/su_mean 0.000
_refine_ls_structure_factor_coef Fsqd
_refine_ls_weighting_details 'calc w=1/[\s^2^(Fo^2^)+(0.0300P)^2^+0.5500P] where P=(Fo^2^+2Fc^2^)/3'
_refine_ls_weighting_scheme calc
_refine_ls_wR_factor_gt 0.0861
_refine_ls_wR_factor_ref 0.0910
_reflns_number_gt 2048
_reflns_number_total 2377
_reflns_threshold_expression I>2\s(I)
_cod_data_source_file cg500512e_si_001.cif
_cod_data_source_block 2e
_cod_depositor_comments
;
The following automatic conversions were performed:

'_symmetry_cell_setting' value 'Monoclinic' changed to 'monoclinic'
according to
/usr/data/users/saulius/crontab/automatic-downloads/rss-feeds/ACS/lib/dictionaries/cif_core.dic
dictionary named 'cif_core.dic' version 2.4.2 from 2011-04-26.

Automatic conversion script
Id: cif_fix_values 2281 2013-09-26 08:29:07Z andrius 

 Adding full bibliography for 4511725--4511729.cif.
;
_cod_original_sg_symbol_H-M 'P 21/c'
_cod_database_code 4511727

loop_
_symmetry_equiv_pos_as_xyz
'x, y, z'
'-x, y+1/2, -z+1/2'
'-x, -y, -z'
'x, -y-1/2, z-1/2'

loop_
_atom_site_label
_atom_site_type_symbol
_atom_site_fract_x
_atom_site_fract_y
_atom_site_fract_z
_atom_site_U_iso_or_equiv
_atom_site_adp_type
_atom_site_occupancy
_atom_site_symmetry_multiplicity
_atom_site_calc_flag
_atom_site_refinement_flags
O1 O 0.66552(6) 0.23764(17) 0.57917(6) 0.0333(3) Uani 1 1 d .
C1 C 0.64352(9) 0.4475(2) 0.57057(7) 0.0264(3) Uani 1 1 d .
C2 C 0.70169(9) 0.6180(2) 0.53018(8) 0.0280(3) Uani 1 1 d .
H2A H 0.6874 0.7832 0.5284 0.034 Uiso 1 1 calc R
C3 C 0.77427(9) 0.5385(3) 0.49622(7) 0.0283(3) Uani 1 1 d .
H3A H 0.7837 0.3707 0.4964 0.034 Uiso 1 1 calc R
C4 C 0.83825(9) 0.6818(2) 0.46007(8) 0.0291(3) Uani 1 1 d .
C5 C 0.89688(9) 0.7946(2) 0.43113(8) 0.0285(3) Uani 1 1 d .
C6 C 0.96768(9) 0.9224(2) 0.39689(7) 0.0264(3) Uani 1 1 d .
C7 C 0.95373(9) 1.1427(2) 0.35902(8) 0.0285(3) Uani 1 1 d .
H7A H 0.8967 1.2130 0.3575 0.034 Uiso 1 1 calc R
C8 C 1.02252(9) 1.2592(2) 0.32374(8) 0.0284(3) Uani 1 1 d .
H8A H 1.0118 1.4073 0.2972 0.034 Uiso 1 1 calc R
C9 C 1.10713(9) 1.1628(2) 0.32650(7) 0.0267(3) Uani 1 1 d .
C10 C 1.12127(9) 0.9460(2) 0.36584(8) 0.0283(3) Uani 1 1 d .
H10A H 1.1789 0.8792 0.3692 0.034 Uiso 1 1 calc R
C11 C 1.05278(9) 0.8262(2) 0.40019(8) 0.0278(3) Uani 1 1 d .
H11A H 1.0637 0.6774 0.4262 0.033 Uiso 1 1 calc R
C12 C 1.18113(10) 1.2898(3) 0.28703(8) 0.0330(3) Uani 1 1 d .
H12A H 1.1786 1.4609 0.2993 0.050 Uiso 1 1 calc R
H12B H 1.1751 1.2665 0.2287 0.050 Uiso 1 1 calc R
H12C H 1.2379 1.2248 0.3074 0.050 Uiso 1 1 calc R
C13 C 0.55899(9) 0.5335(2) 0.60199(7) 0.0255(3) Uani 1 1 d .
C14 C 0.51401(9) 0.3838(2) 0.65364(8) 0.0289(3) Uani 1 1 d .
H14A H 0.5393 0.2348 0.6695 0.035 Uiso 1 1 calc R
C15 C 0.43350(9) 0.4500(3) 0.68180(8) 0.0314(3) Uani 1 1 d .
H15A H 0.4044 0.3466 0.7172 0.038 Uiso 1 1 calc R
C16 C 0.39409(9) 0.6665(3) 0.65911(8) 0.0298(3) Uani 1 1 d .
C17 C 0.43885(9) 0.8145(2) 0.60808(8) 0.0308(3) Uani 1 1 d .
H17A H 0.4130 0.9623 0.5917 0.037 Uiso 1 1 calc R
C18 C 0.52048(9) 0.7515(2) 0.58044(8) 0.0291(3) Uani 1 1 d .
H18A H 0.5504 0.8579 0.5465 0.035 Uiso 1 1 calc R
C19 C 0.30621(10) 0.7377(3) 0.68975(9) 0.0387(4) Uani 1 1 d .
H19A H 0.2863 0.8861 0.6635 0.058 Uiso 1 1 calc R
H19B H 0.3120 0.7626 0.7480 0.058 Uiso 1 1 calc R
H19C H 0.2630 0.6109 0.6777 0.058 Uiso 1 1 calc R

loop_
_atom_site_aniso_label
_atom_site_aniso_U_11
_atom_site_aniso_U_22
_atom_site_aniso_U_33
_atom_site_aniso_U_23
_atom_site_aniso_U_13
_atom_site_aniso_U_12
O1 0.0312(6) 0.0288(5) 0.0399(6) 0.0042(4) 0.0027(4) 0.0021(4)
C1 0.0270(7) 0.0278(7) 0.0239(6) -0.0001(5) -0.0047(5) -0.0009(6)
C2 0.0285(7) 0.0279(7) 0.0274(7) 0.0015(5) -0.0013(5) -0.0009(6)
C3 0.0301(8) 0.0299(7) 0.0244(6) 0.0010(5) -0.0017(5) -0.0016(6)
C4 0.0306(8) 0.0308(7) 0.0258(7) -0.0012(6) -0.0003(6) -0.0001(6)
C5 0.0306(8) 0.0300(7) 0.0246(6) -0.0021(5) 0.0000(5) 0.0009(6)
C6 0.0290(8) 0.0282(7) 0.0218(6) -0.0041(5) 0.0008(5) -0.0022(6)
C7 0.0280(7) 0.0294(7) 0.0279(7) -0.0039(5) -0.0002(5) 0.0024(6)
C8 0.0342(8) 0.0242(7) 0.0267(7) -0.0005(5) -0.0011(5) -0.0004(6)
C9 0.0299(8) 0.0280(7) 0.0220(6) -0.0053(5) -0.0008(5) -0.0030(6)
C10 0.0260(7) 0.0307(7) 0.0281(7) -0.0046(5) -0.0012(5) 0.0015(6)
C11 0.0318(8) 0.0260(7) 0.0252(7) -0.0003(5) -0.0020(5) 0.0000(6)
C12 0.0330(8) 0.0357(8) 0.0304(7) -0.0006(6) 0.0020(6) -0.0040(6)
C13 0.0263(7) 0.0263(7) 0.0237(6) -0.0022(5) -0.0028(5) -0.0020(5)
C14 0.0310(8) 0.0264(7) 0.0289(7) 0.0014(5) -0.0015(6) -0.0007(6)
C15 0.0315(8) 0.0329(8) 0.0301(7) 0.0003(6) 0.0041(6) -0.0044(6)
C16 0.0281(8) 0.0326(7) 0.0285(7) -0.0073(6) -0.0019(5) -0.0007(6)
C17 0.0316(8) 0.0280(7) 0.0323(7) -0.0018(6) -0.0024(6) 0.0038(6)
C18 0.0306(8) 0.0283(7) 0.0281(7) 0.0016(5) 0.0005(5) -0.0014(6)
C19 0.0315(9) 0.0439(9) 0.0408(8) -0.0050(7) 0.0039(6) 0.0023(7)

loop_
_atom_type_symbol
_atom_type_description
_atom_type_scat_dispersion_real
_atom_type_scat_dispersion_imag
_atom_type_scat_source
C C 0.0181 0.0091 'International Tables Vol C Tables 4.2.6.8 and 6.1.1.4'
H H 0.0000 0.0000 'International Tables Vol C Tables 4.2.6.8 and 6.1.1.4'
O O 0.0492 0.0322 'International Tables Vol C Tables 4.2.6.8 and 6.1.1.4'

loop_
_geom_angle_atom_site_label_1
_geom_angle_atom_site_label_2
_geom_angle_atom_site_label_3
_geom_angle
O1 C1 C2 120.30(12)
O1 C1 C13 120.18(12)
C2 C1 C13 119.51(11)
C3 C2 C1 119.81(12)
C3 C2 H2A 120.1
C1 C2 H2A 120.1
C2 C3 C4 125.86(13)
C2 C3 H3A 117.1
C4 C3 H3A 117.1
C5 C4 C3 175.91(15)
C4 C5 C6 178.47(15)
C7 C6 C11 118.57(12)
C7 C6 C5 121.38(12)
C11 C6 C5 120.05(12)
C8 C7 C6 120.43(13)
C8 C7 H7A 119.8
C6 C7 H7A 119.8
C7 C8 C9 121.03(12)
C7 C8 H8A 119.5
C9 C8 H8A 119.5
C10 C9 C8 118.42(12)
C10 C9 C12 121.08(13)
C8 C9 C12 120.50(12)
C11 C10 C9 121.05(13)
C11 C10 H10A 119.5
C9 C10 H10A 119.5
C10 C11 C6 120.48(12)
C10 C11 H11A 119.8
C6 C11 H11A 119.8
C9 C12 H12A 109.5
C9 C12 H12B 109.5
H12A C12 H12B 109.5
C9 C12 H12C 109.5
H12A C12 H12C 109.5
H12B C12 H12C 109.5
C18 C13 C14 118.18(13)
C18 C13 C1 123.43(12)
C14 C13 C1 118.35(12)
C15 C14 C13 120.81(13)
C15 C14 H14A 119.6
C13 C14 H14A 119.6
C14 C15 C16 121.07(13)
C14 C15 H15A 119.5
C16 C15 H15A 119.5
C17 C16 C15 117.96(13)
C17 C16 C19 121.12(13)
C15 C16 C19 120.91(13)
C18 C17 C16 121.47(13)
C18 C17 H17A 119.3
C16 C17 H17A 119.3
C17 C18 C13 120.49(13)
C17 C18 H18A 119.8
C13 C18 H18A 119.8
C16 C19 H19A 109.5
C16 C19 H19B 109.5
H19A C19 H19B 109.5
C16 C19 H19C 109.5
H19A C19 H19C 109.5
H19B C19 H19C 109.5

loop_
_geom_bond_atom_site_label_1
_geom_bond_atom_site_label_2
_geom_bond_distance
O1 C1 1.2278(16)
C1 C2 1.4818(19)
C1 C13 1.4870(19)
C2 C3 1.3369(19)
C2 H2A 0.9500
C3 C4 1.4149(19)
C3 H3A 0.9500
C4 C5 1.209(2)
C5 C6 1.4306(19)
C6 C7 1.3965(19)
C6 C11 1.3970(19)
C7 C8 1.3843(19)
C7 H7A 0.9500
C8 C9 1.391(2)
C8 H8A 0.9500
C9 C10 1.3907(19)
C9 C12 1.5053(19)
C10 C11 1.3825(19)
C10 H10A 0.9500
C11 H11A 0.9500
C12 H12A 0.9800
C12 H12B 0.9800
C12 H12C 0.9800
C13 C18 1.3926(19)
C13 C14 1.4007(19)
C14 C15 1.379(2)
C14 H14A 0.9500
C15 C16 1.396(2)
C15 H15A 0.9500
C16 C17 1.387(2)
C16 C19 1.503(2)
C17 C18 1.386(2)
C17 H17A 0.9500
C18 H18A 0.9500
C19 H19A 0.9800
C19 H19B 0.9800
C19 H19C 0.9800

loop_
_geom_torsion_atom_site_label_1
_geom_torsion_atom_site_label_2
_geom_torsion_atom_site_label_3
_geom_torsion_atom_site_label_4
_geom_torsion
O1 C1 C2 C3 6.37(19)
C13 C1 C2 C3 -174.74(12)
C1 C2 C3 C4 -175.95(12)
C2 C3 C4 C5 142.9(19)
C3 C4 C5 C6 25(7)
C4 C5 C6 C7 162(5)
C4 C5 C6 C11 -17(5)
C11 C6 C7 C8 1.72(18)
C5 C6 C7 C8 -177.64(12)
C6 C7 C8 C9 -1.31(19)
C7 C8 C9 C10 -0.16(19)
C7 C8 C9 C12 179.27(12)
C8 C9 C10 C11 1.20(18)
C12 C9 C10 C11 -178.23(12)
C9 C10 C11 C6 -0.77(19)
C7 C6 C11 C10 -0.70(18)
C5 C6 C11 C10 178.68(12)
O1 C1 C13 C18 -165.97(13)
C2 C1 C13 C18 15.14(19)
O1 C1 C13 C14 11.57(18)
C2 C1 C13 C14 -167.32(11)
C18 C13 C14 C15 0.48(19)
C1 C13 C14 C15 -177.19(12)
C13 C14 C15 C16 0.7(2)
C14 C15 C16 C17 -0.7(2)
C14 C15 C16 C19 179.82(13)
C15 C16 C17 C18 -0.3(2)
C19 C16 C17 C18 179.11(13)
C16 C17 C18 C13 1.5(2)
C14 C13 C18 C17 -1.53(19)
C1 C13 C18 C17 176.01(12)
